data_7228188
loop_
_publ_author_name
'Krawczyk, Monika K.'
'Bikas, Rahman'
'Krawczyk, Marta S.'
'Lis, Tadeusz'

_publ_section_title
;
 On the Rhenium(I)--Silver(I) Cyanide Porous Macrocyclic Clusters
;
_journal_name_full CrystEngComm
_journal_paper_doi 10.1039/C7CE00646B
_journal_year 2017
_chemical_formula_moiety 'C160 H120 Ag4 N8 O8 P8 Re4, 2(C4 H10 O)'
_chemical_formula_sum 'C168 H140 Ag4 N8 O10 P8 Re4'
_chemical_formula_weight 3854.91
_space_group_crystal_system triclinic
_space_group_IT_number 2
_space_group_name_Hall '-P 1'
_space_group_name_H-M_alt 'P -1'
_symmetry_space_group_name_Hall '-P 1'
_symmetry_space_group_name_H-M 'P -1'
_atom_sites_solution_hydrogens geom
_audit_creation_method SHELXL-2014/7
_audit_update_record
;
2017-02-06 deposited with the CCDC.
2017-05-03 downloaded from the CCDC.
;
_cell_angle_alpha 78.16(3)
_cell_angle_beta 75.56(3)
_cell_angle_gamma 73.82(3)
_cell_formula_units_Z 1
_cell_length_a 12.157(3)
_cell_length_b 18.455(5)
_cell_length_c 18.440(5)
_cell_measurement_reflns_used 3109
_cell_measurement_temperature 100(2)
_cell_measurement_theta_max 28.84
_cell_measurement_theta_min 2.93
_cell_volume 3806.6(19)
_computing_cell_refinement 'CrysAlisPro, Agilent Technologies,Version 1.171.36.20'
_computing_data_collection 'CrysAlisPro, Agilent Technologies,Version 1.171.36.20'
_computing_data_reduction 'CrysAlisPro, Agilent Technologies,Version 1.171.36.20'
_computing_structure_refinement 'SHELXL-2014/7 (Sheldrick, 2014)'
_computing_structure_solution 'shelxs-97 (Sheldrick, 2014)'
_diffrn_ambient_temperature 100(2)
_diffrn_measured_fraction_theta_full 0.990
_diffrn_measured_fraction_theta_max 0.990
_diffrn_measurement_device_type 'Kuma KM-4-CCD \k-geometry'
_diffrn_measurement_method \w
_diffrn_radiation_type MoK\a
_diffrn_radiation_wavelength 0.71073
_diffrn_reflns_av_R_equivalents 0.1408
_diffrn_reflns_av_unetI/netI 0.2514
_diffrn_reflns_Laue_measured_fraction_full 0.990
_diffrn_reflns_Laue_measured_fraction_max 0.990
_diffrn_reflns_limit_h_max 14
_diffrn_reflns_limit_h_min -14
_diffrn_reflns_limit_k_max 22
_diffrn_reflns_limit_k_min -22
_diffrn_reflns_limit_l_max 20
_diffrn_reflns_limit_l_min -22
_diffrn_reflns_number 26469
_diffrn_reflns_point_group_measured_fraction_full 0.990
_diffrn_reflns_point_group_measured_fraction_max 0.990
_diffrn_reflns_theta_full 25.500
_diffrn_reflns_theta_max 25.500
_diffrn_reflns_theta_min 2.943
_diffrn_source 'fine-focus sealed tube'
_exptl_absorpt_coefficient_mu 3.815
_exptl_absorpt_correction_T_max 0.799
_exptl_absorpt_correction_T_min 0.752
_exptl_absorpt_correction_type analytical
_exptl_absorpt_process_details
;
CrysAlisPro, Agilent Technologies,
Version 1.171.36.20
;
_exptl_crystal_colour colourless
_exptl_crystal_density_diffrn 1.682
_exptl_crystal_description blok
_exptl_crystal_F_000 1892
_exptl_crystal_size_max 0.110
_exptl_crystal_size_mid 0.090
_exptl_crystal_size_min 0.080
_refine_diff_density_max 2.25
_refine_diff_density_min -1.93
_refine_diff_density_rms 0.274
_refine_ls_extinction_method none
_refine_ls_goodness_of_fit_ref 0.925
_refine_ls_hydrogen_treatment constr
_refine_ls_matrix_type full
_refine_ls_number_parameters 868
_refine_ls_number_reflns 14034
_refine_ls_number_restraints 441
_refine_ls_restrained_S_all 0.913
_refine_ls_R_factor_all 0.1840
_refine_ls_R_factor_gt 0.0861
_refine_ls_shift/su_max 0.001
_refine_ls_shift/su_mean 0.000
_refine_ls_structure_factor_coef Fsqd
_refine_ls_weighting_details 'w=1/[\s^2^(Fo^2^)] where P=(Fo^2^+2Fc^2^)/3'
_refine_ls_weighting_scheme calc
_refine_ls_wR_factor_gt 0.1370
_refine_ls_wR_factor_ref 0.1770
_reflns_Friedel_coverage 0.000
_reflns_number_gt 6862
_reflns_number_total 14034
_reflns_threshold_expression 'I > 2\s(I)'
_cod_data_source_file c7ce00646b2.cif
_cod_data_source_block reagbua
_cod_database_code 7228188
_shelx_shelxl_version_number 2014/7
_shelx_space_group_comment
;
The symmetry employed for this shelxl refinement is uniquely defined
by the following loop, which should always be used as a source of
symmetry information in preference to the above space-group names.
They are only intended as comments.
;
_shelx_estimated_absorpt_t_min 0.679
_shelx_estimated_absorpt_t_max 0.750

loop_
_space_group_symop_operation_xyz
'x, y, z'
'-x, -y, -z'

loop_
_atom_site_label
_atom_site_type_symbol
_atom_site_fract_x
_atom_site_fract_y
_atom_site_fract_z
_atom_site_U_iso_or_equiv
_atom_site_adp_type
_atom_site_occupancy
_atom_site_site_symmetry_order
_atom_site_calc_flag
_atom_site_refinement_flags_posn
_atom_site_refinement_flags_adp
_atom_site_refinement_flags_occupancy
_atom_site_disorder_assembly
_atom_site_disorder_group
Re1 Re 0.24608(6) 0.70867(4) 0.85378(4) 0.01642(18) Uani 1 1 d . . . . .
C1 C 0.2120(14) 0.6801(9) 0.9650(9) 0.021(2) Uani 1 1 d . . . . .
O1 O 0.1946(9) 0.6624(6) 1.0275(6) 0.021(2) Uani 1 1 d . . . . .
C2 C 0.1832(14) 0.8163(10) 0.8631(9) 0.022(4) Uani 1 1 d . . . . .
O2 O 0.1468(9) 0.8818(6) 0.8657(6) 0.022(3) Uani 1 1 d . . . . .
Re2 Re 0.53897(6) 0.84174(4) 0.27832(4) 0.01656(18) Uani 1 1 d . . . . .
C3 C 0.4768(15) 0.9456(10) 0.2988(10) 0.029(3) Uani 1 1 d . . . . .
O3 O 0.4398(10) 1.0075(6) 0.3130(7) 0.029(3) Uani 1 1 d . . . . .
C4 C 0.5685(13) 0.8672(9) 0.1714(9) 0.018(2) Uani 1 1 d . . . . .
O4 O 0.5886(8) 0.8805(6) 0.1031(6) 0.018(2) Uani 1 1 d . . . . .
Ag1 Ag 0.42730(12) 0.74448(8) 0.56550(8) 0.0314(4) Uani 1 1 d . . . . .
N1 N 0.3257(11) 0.7300(7) 0.6748(8) 0.021(3) Uani 1 1 d . . . . .
C10 C 0.2951(13) 0.7243(9) 0.7393(9) 0.021(3) Uani 1 1 d . . . . .
N2 N 0.5065(11) 0.7764(7) 0.4567(7) 0.021(3) Uani 1 1 d . . . . .
C20 C 0.5176(14) 0.8015(9) 0.3957(9) 0.021(3) Uani 1 1 d . . . . .
Ag4 Ag 0.35966(12) 0.43055(7) 0.79406(8) 0.0289(4) Uani 1 1 d . . . . .
N7 N 0.3382(11) 0.5306(7) 0.8322(7) 0.022(3) Uani 1 1 d . . . . .
C70 C 0.3080(14) 0.5941(9) 0.8394(9) 0.022(3) Uani 1 1 d . . . . .
N8 N 0.3754(12) 0.3342(8) 0.7478(8) 0.026(4) Uani 1 1 d . . . . .
C80 C 0.4002(13) 0.2737(10) 0.7382(9) 0.019(4) Uani 1 1 d . . . . .
P1 P 0.0562(4) 0.6973(2) 0.8447(2) 0.0140(10) Uani 1 1 d . . . . .
C1A C -0.0328(13) 0.6862(8) 0.9376(9) 0.016(3) Uani 1 1 d . U . . .
C2A C -0.0155(14) 0.6172(9) 0.9853(8) 0.018(3) Uani 1 1 d . U . . .
H2A H 0.0330 0.5730 0.9650 0.021 Uiso 1 1 calc R U . . .
C3A C -0.0668(14) 0.6108(9) 1.0617(9) 0.021(3) Uani 1 1 d . U . . .
H3A H -0.0529 0.5625 1.0925 0.026 Uiso 1 1 calc R U . . .
C4A C -0.1363(14) 0.6723(10) 1.0928(10) 0.027(3) Uani 1 1 d . U . . .
H4A H -0.1685 0.6675 1.1456 0.032 Uiso 1 1 calc R U . . .
C5A C -0.1607(15) 0.7431(10) 1.0475(10) 0.033(4) Uani 1 1 d . U . . .
H5A H -0.2132 0.7859 1.0685 0.040 Uiso 1 1 calc R U . . .
C6A C -0.1073(13) 0.7502(9) 0.9711(9) 0.023(3) Uani 1 1 d . U . . .
H6A H -0.1210 0.7987 0.9407 0.028 Uiso 1 1 calc R U . . .
C1B C -0.0326(14) 0.7766(9) 0.7889(9) 0.021(3) Uani 1 1 d . U . . .
C2B C -0.1478(14) 0.7784(9) 0.7888(9) 0.024(3) Uani 1 1 d . U . . .
H2B H -0.1832 0.7398 0.8199 0.029 Uiso 1 1 calc R U . . .
C3B C -0.2113(14) 0.8363(9) 0.7434(9) 0.023(3) Uani 1 1 d . U . . .
H3B H -0.2916 0.8397 0.7459 0.028 Uiso 1 1 calc R U . . .
C4B C -0.1559(13) 0.8883(9) 0.6949(9) 0.021(3) Uani 1 1 d . U . . .
H4B H -0.1978 0.9258 0.6615 0.026 Uiso 1 1 calc R U . . .
C5B C -0.0428(13) 0.8880(9) 0.6929(9) 0.020(3) Uani 1 1 d . U . . .
H5B H -0.0070 0.9251 0.6591 0.025 Uiso 1 1 calc R U . . .
C6B C 0.0199(14) 0.8323(8) 0.7413(9) 0.020(3) Uani 1 1 d . U . . .
H6B H 0.0978 0.8324 0.7418 0.024 Uiso 1 1 calc R U . . .
C1C C 0.0467(15) 0.6184(9) 0.8005(10) 0.029(3) Uani 1 1 d . U . . .
C2C C -0.0523(15) 0.5849(9) 0.8253(10) 0.027(3) Uani 1 1 d . U . . .
H2C H -0.1101 0.5989 0.8686 0.032 Uiso 1 1 calc R U . . .
C3C C -0.0626(15) 0.5328(9) 0.7861(10) 0.031(3) Uani 1 1 d . U . . .
H3C H -0.1313 0.5139 0.8017 0.037 Uiso 1 1 calc R U . . .
C4C C 0.0195(15) 0.5056(10) 0.7257(11) 0.035(3) Uani 1 1 d . U . . .
H4C H 0.0119 0.4665 0.7022 0.042 Uiso 1 1 calc R U . . .
C5C C 0.1147(16) 0.5391(9) 0.7009(11) 0.035(3) Uani 1 1 d . U . . .
H5C H 0.1727 0.5235 0.6582 0.042 Uiso 1 1 calc R U . . .
C6C C 0.1271(16) 0.5954(9) 0.7375(10) 0.032(3) Uani 1 1 d . U . . .
H6C H 0.1921 0.6178 0.7184 0.039 Uiso 1 1 calc R U . . .
P2 P 0.4315(4) 0.7291(2) 0.8590(2) 0.0156(10) Uani 1 1 d . . . . .
C1D C 0.5309(14) 0.6562(9) 0.9128(10) 0.022(2) Uani 1 1 d . U . . .
C2D C 0.6028(13) 0.6795(9) 0.9483(9) 0.023(2) Uani 1 1 d . U . . .
H2D H 0.5960 0.7322 0.9474 0.028 Uiso 1 1 calc R U . . .
C3D C 0.6871(13) 0.6228(9) 0.9859(9) 0.023(2) Uani 1 1 d . U . . .
H3D H 0.7346 0.6378 1.0111 0.028 Uiso 1 1 calc R U . . .
C4D C 0.6973(14) 0.5485(9) 0.9849(9) 0.024(2) Uani 1 1 d . U . . .
H4D H 0.7538 0.5111 1.0087 0.029 Uiso 1 1 calc R U . . .
C5D C 0.6267(13) 0.5255(9) 0.9496(9) 0.024(2) Uani 1 1 d . U . . .
H5D H 0.6352 0.4731 0.9483 0.029 Uiso 1 1 calc R U . . .
C6D C 0.5429(13) 0.5818(8) 0.9162(9) 0.024(2) Uani 1 1 d . U . . .
H6D H 0.4917 0.5659 0.8947 0.028 Uiso 1 1 calc R U . . .
C1E C 0.5289(14) 0.7466(9) 0.7669(9) 0.023(2) Uani 1 1 d . U . . .
C2E C 0.6285(14) 0.6927(9) 0.7433(10) 0.025(2) Uani 1 1 d . U . . .
H2E H 0.6485 0.6461 0.7758 0.031 Uiso 1 1 calc R U . . .
C3E C 0.7001(15) 0.7049(10) 0.6733(10) 0.029(2) Uani 1 1 d . U . . .
H3E H 0.7741 0.6706 0.6606 0.035 Uiso 1 1 calc R U . . .
C4E C 0.6640(14) 0.7666(9) 0.6225(10) 0.029(3) Uani 1 1 d . U . . .
H4E H 0.7086 0.7713 0.5723 0.035 Uiso 1 1 calc R U . . .
C5E C 0.5626(14) 0.8231(10) 0.6426(10) 0.026(2) Uani 1 1 d . U . . .
H5E H 0.5410 0.8678 0.6081 0.032 Uiso 1 1 calc R U . . .
C6E C 0.4943(14) 0.8117(9) 0.7153(9) 0.022(2) Uani 1 1 d . U . . .
H6E H 0.4237 0.8483 0.7299 0.027 Uiso 1 1 calc R U . . .
C1F C 0.4176(13) 0.8128(8) 0.9060(9) 0.018(3) Uani 1 1 d . U . . .
C2F C 0.3453(13) 0.8183(8) 0.9746(9) 0.021(3) Uani 1 1 d . U . . .
H2F H 0.3042 0.7795 0.9963 0.025 Uiso 1 1 calc R U . . .
C3F C 0.3286(14) 0.8768(9) 1.0145(10) 0.024(3) Uani 1 1 d . U . . .
H3F H 0.2766 0.8792 1.0624 0.028 Uiso 1 1 calc R U . . .
C4F C 0.3881(14) 0.9307(9) 0.9836(10) 0.025(3) Uani 1 1 d . U . . .
H4F H 0.3797 0.9710 1.0109 0.031 Uiso 1 1 calc R U . . .
C5F C 0.4603(14) 0.9290(9) 0.9141(10) 0.025(3) Uani 1 1 d . U . . .
H5F H 0.4995 0.9687 0.8925 0.031 Uiso 1 1 calc R U . . .
C6F C 0.4761(13) 0.8684(8) 0.8748(10) 0.021(3) Uani 1 1 d . U . . .
H6F H 0.5274 0.8660 0.8267 0.026 Uiso 1 1 calc R U . . .
P3 P 0.7285(4) 0.8505(2) 0.2910(2) 0.0161(10) Uani 1 1 d . . . . .
C1G C 0.8161(14) 0.7720(9) 0.3486(10) 0.022(3) Uani 1 1 d . U . . .
C2G C 0.9005(13) 0.7853(9) 0.3815(10) 0.025(3) Uani 1 1 d . U . . .
H2G H 0.9150 0.8347 0.3725 0.030 Uiso 1 1 calc R U . . .
C3G C 0.9607(15) 0.7285(10) 0.4257(10) 0.033(4) Uani 1 1 d . U . . .
H3G H 1.0185 0.7385 0.4462 0.040 Uiso 1 1 calc R U . . .
C4G C 0.9416(16) 0.6581(10) 0.4417(11) 0.035(4) Uani 1 1 d . U . . .
H4G H 0.9860 0.6188 0.4722 0.042 Uiso 1 1 calc R U . . .
C5G C 0.8586(15) 0.6442(10) 0.4137(10) 0.036(4) Uani 1 1 d . U . . .
H5G H 0.8450 0.5944 0.4257 0.044 Uiso 1 1 calc R U . . .
C6G C 0.7899(15) 0.7006(9) 0.3668(10) 0.028(3) Uani 1 1 d . U . . .
H6G H 0.7298 0.6902 0.3490 0.033 Uiso 1 1 calc R U . . .
C1H C 0.8325(14) 0.8632(9) 0.2018(9) 0.021(3) Uani 1 1 d . U . . .
C2H C 0.8059(14) 0.9238(9) 0.1472(9) 0.024(3) Uani 1 1 d . U . . .
H2H H 0.7338 0.9607 0.1572 0.028 Uiso 1 1 calc R U . . .
C3H C 0.8808(14) 0.9331(9) 0.0778(10) 0.027(3) Uani 1 1 d . U . . .
H3H H 0.8599 0.9748 0.0400 0.032 Uiso 1 1 calc R U . . .
C4H C 0.9884(15) 0.8795(9) 0.0644(10) 0.030(3) Uani 1 1 d . U . . .
H4H H 1.0404 0.8846 0.0168 0.036 Uiso 1 1 calc R U . . .
C5H C 1.0190(15) 0.8206(9) 0.1183(9) 0.025(3) Uani 1 1 d . U . . .
H5H H 1.0920 0.7846 0.1086 0.030 Uiso 1 1 calc R U . . .
C6H C 0.9449(13) 0.8130(9) 0.1868(9) 0.020(3) Uani 1 1 d . U . . .
H6H H 0.9690 0.7732 0.2254 0.024 Uiso 1 1 calc R U . . .
C1I C 0.7175(15) 0.9308(9) 0.3382(10) 0.026(3) Uani 1 1 d . U . . .
C2I C 0.6693(14) 0.9266(9) 0.4162(9) 0.024(3) Uani 1 1 d . U . . .
H2I H 0.6437 0.8819 0.4409 0.029 Uiso 1 1 calc R U . . .
C3I C 0.6565(14) 0.9814(9) 0.4592(10) 0.026(3) Uani 1 1 d . U . . .
H3I H 0.6205 0.9760 0.5114 0.031 Uiso 1 1 calc R U . . .
C4I C 0.6984(14) 1.0455(9) 0.4236(9) 0.025(3) Uani 1 1 d . U . . .
H4I H 0.6913 1.0851 0.4515 0.031 Uiso 1 1 calc R U . . .
C5I C 0.7486(14) 1.0509(9) 0.3500(10) 0.026(3) Uani 1 1 d . U . . .
H5I H 0.7777 1.0947 0.3271 0.031 Uiso 1 1 calc R U . . .
C6I C 0.7606(15) 0.9954(9) 0.3048(10) 0.028(3) Uani 1 1 d . U . . .
H6I H 0.7972 1.0015 0.2527 0.033 Uiso 1 1 calc R U . . .
P4 P 0.3438(4) 0.8322(2) 0.2798(2) 0.0163(10) Uani 1 1 d . . . . .
C1J C 0.2522(14) 0.9127(8) 0.2295(9) 0.021(3) Uani 1 1 d . U . . .
C2J C 0.1401(14) 0.9128(8) 0.2270(9) 0.021(3) Uani 1 1 d . U . . .
H2J H 0.1073 0.8722 0.2559 0.026 Uiso 1 1 calc R U . . .
C3J C 0.0730(14) 0.9709(8) 0.1832(9) 0.020(3) Uani 1 1 d . U . . .
H3J H -0.0049 0.9703 0.1833 0.025 Uiso 1 1 calc R U . . .
C4J C 0.1215(14) 1.0294(9) 0.1397(9) 0.022(3) Uani 1 1 d . U . . .
H4J H 0.0775 1.0684 0.1085 0.027 Uiso 1 1 calc R U . . .
C5J C 0.2351(14) 1.0312(9) 0.1415(9) 0.021(3) Uani 1 1 d . U . . .
H5J H 0.2693 1.0710 0.1120 0.025 Uiso 1 1 calc R U . . .
C6J C 0.2958(15) 0.9736(8) 0.1875(9) 0.022(3) Uani 1 1 d . U . . .
H6J H 0.3717 0.9758 0.1905 0.027 Uiso 1 1 calc R U . . .
C1K C 0.3257(15) 0.7534(8) 0.2389(9) 0.022(3) Uani 1 1 d . U . . .
C2K C 0.3982(15) 0.7335(9) 0.1747(9) 0.023(3) Uani 1 1 d . U . . .
H2K H 0.4572 0.7601 0.1502 0.027 Uiso 1 1 calc R U . . .
C3K C 0.2350(15) 0.7175(8) 0.2748(9) 0.025(3) Uani 1 1 d . U . . .
H3K H 0.1831 0.7329 0.3199 0.030 Uiso 1 1 calc R U . . .
C4K C 0.2975(15) 0.6354(9) 0.1771(9) 0.029(3) Uani 1 1 d . U . . .
H4K H 0.2880 0.5954 0.1557 0.035 Uiso 1 1 calc R U . . .
C5K C 0.3866(15) 0.6718(9) 0.1430(9) 0.025(3) Uani 1 1 d . U . . .
H5K H 0.4401 0.6559 0.0987 0.030 Uiso 1 1 calc R U . . .
C6K C 0.2226(15) 0.6580(9) 0.2425(9) 0.028(3) Uani 1 1 d . U . . .
H6K H 0.1615 0.6329 0.2662 0.033 Uiso 1 1 calc R U . . .
C1L C 0.2537(14) 0.8218(9) 0.3761(9) 0.022(3) Uani 1 1 d . U . . .
C2L C 0.2766(15) 0.7521(9) 0.4236(9) 0.025(3) Uani 1 1 d . U . . .
H2L H 0.3349 0.7100 0.4052 0.029 Uiso 1 1 calc R U . . .
C3L C 0.2148(15) 0.7447(10) 0.4964(10) 0.031(3) Uani 1 1 d . U . . .
H3L H 0.2283 0.6966 0.5276 0.037 Uiso 1 1 calc R U . . .
C4L C 0.1341(16) 0.8053(10) 0.5252(10) 0.034(3) Uani 1 1 d . U . . .
H4L H 0.0932 0.7992 0.5764 0.041 Uiso 1 1 calc R U . . .
C5L C 0.1113(16) 0.8762(10) 0.4799(10) 0.032(3) Uani 1 1 d . U . . .
H5L H 0.0570 0.9188 0.5003 0.038 Uiso 1 1 calc R U . . .
C6L C 0.1685(15) 0.8835(9) 0.4054(9) 0.027(3) Uani 1 1 d . U . . .
H6L H 0.1504 0.9307 0.3734 0.033 Uiso 1 1 calc R U . . .
O11 O 0.427(3) 0.4450(15) 0.5978(17) 0.064(9) Uiso 0.5 1 d D . P A 1
H11 H 0.4486 0.4370 0.5525 0.097 Uiso 0.5 1 calc R U P A 1
C13 C 0.445(3) 0.5167(17) 0.603(3) 0.050(8) Uiso 0.5 1 d D . P A 1
H13A H 0.3957 0.5380 0.6485 0.061 Uiso 0.5 1 calc R U P A 1
H13B H 0.4335 0.5544 0.5570 0.061 Uiso 0.5 1 calc R U P A 1
C14 C 0.573(3) 0.487(2) 0.608(3) 0.072(15) Uiso 0.5 1 d D . P A 1
H14A H 0.6152 0.4669 0.5605 0.086 Uiso 0.5 1 calc R U P A 1
H14B H 0.5778 0.4437 0.6493 0.086 Uiso 0.5 1 calc R U P A 1
C15 C 0.642(3) 0.539(3) 0.621(4) 0.15(3) Uiso 0.5 1 d D . P A 1
H15A H 0.6219 0.5898 0.5898 0.181 Uiso 0.5 1 calc R U P A 1
H15B H 0.6195 0.5470 0.6749 0.181 Uiso 0.5 1 calc R U P A 1
C16 C 0.772(3) 0.505(2) 0.601(3) 0.070(10) Uiso 0.5 1 d D . P A 1
H16A H 0.8149 0.5394 0.6096 0.105 Uiso 0.5 1 calc R U P A 1
H16B H 0.7921 0.4556 0.6322 0.105 Uiso 0.5 1 calc R U P A 1
H16C H 0.7945 0.4983 0.5473 0.105 Uiso 0.5 1 calc R U P A 1
O12 O 0.458(3) 0.5959(17) 0.5454(18) 0.078(10) Uiso 0.5 1 d D . P B 2
H12 H 0.3884 0.6213 0.5518 0.117 Uiso 0.5 1 calc R U P B 2
C131 C 0.472(4) 0.536(2) 0.607(2) 0.050(8) Uiso 0.5 1 d D . P B 2
H13C H 0.4890 0.4864 0.5873 0.061 Uiso 0.5 1 calc R U P B 2
H13D H 0.3968 0.5403 0.6440 0.061 Uiso 0.5 1 calc R U P B 2
C141 C 0.568(3) 0.534(3) 0.646(2) 0.071(15) Uiso 0.5 1 d D . P B 2
H14C H 0.5465 0.5759 0.6770 0.085 Uiso 0.5 1 calc R U P B 2
H14D H 0.5929 0.4845 0.6771 0.085 Uiso 0.5 1 calc R U P B 2
C151 C 0.660(3) 0.547(2) 0.575(2) 0.100 Uiso 0.5 1 d D U P B 2
H15C H 0.6208 0.5811 0.5345 0.120 Uiso 0.5 1 calc R U P B 2
H15D H 0.7142 0.5731 0.5853 0.120 Uiso 0.5 1 calc R U P B 2
C161 C 0.727(4) 0.472(2) 0.548(3) 0.070(10) Uiso 0.5 1 d D . P B 2
H16E H 0.7854 0.4808 0.5024 0.105 Uiso 0.5 1 calc R U P B 2
H16F H 0.7656 0.4391 0.5880 0.105 Uiso 0.5 1 calc R U P B 2
H16G H 0.6724 0.4471 0.5373 0.105 Uiso 0.5 1 calc R U P B 2

loop_
_atom_site_aniso_label
_atom_site_aniso_U_11
_atom_site_aniso_U_22
_atom_site_aniso_U_33
_atom_site_aniso_U_23
_atom_site_aniso_U_13
_atom_site_aniso_U_12
Re1 0.0196(4) 0.0138(4) 0.0177(4) 0.0000(3) -0.0064(3) -0.0064(3)
C1 0.026(5) 0.020(5) 0.020(6) 0.001(5) -0.008(5) -0.013(4)
O1 0.026(5) 0.020(5) 0.020(6) 0.001(5) -0.008(5) -0.013(4)
C2 0.018(10) 0.030(11) 0.015(10) -0.012(8) 0.007(7) -0.005(8)
O2 0.014(6) 0.022(7) 0.028(7) -0.015(5) -0.007(5) 0.008(5)
Re2 0.0195(4) 0.0143(4) 0.0183(4) -0.0011(3) -0.0058(3) -0.0071(3)
C3 0.035(7) 0.020(6) 0.043(7) -0.008(5) -0.015(5) -0.015(5)
O3 0.035(7) 0.020(6) 0.043(7) -0.008(5) -0.015(5) -0.015(5)
C4 0.010(5) 0.022(5) 0.024(6) -0.001(5) -0.008(5) -0.007(4)
O4 0.010(5) 0.022(5) 0.024(6) -0.001(5) -0.008(5) -0.007(4)
Ag1 0.0365(9) 0.0394(9) 0.0189(8) 0.0013(6) -0.0037(6) -0.0160(7)
N1 0.012(6) 0.035(6) 0.021(6) -0.010(6) -0.005(5) -0.007(5)
C10 0.012(6) 0.035(6) 0.021(6) -0.010(6) -0.005(5) -0.007(5)
N2 0.026(6) 0.027(6) 0.009(6) -0.008(5) -0.001(6) -0.006(5)
C20 0.026(6) 0.027(6) 0.009(6) -0.008(5) -0.001(6) -0.006(5)
Ag4 0.0369(8) 0.0170(7) 0.0368(9) -0.0095(6) -0.0082(7) -0.0082(6)
N7 0.029(7) 0.010(5) 0.027(7) -0.008(5) -0.004(5) -0.005(5)
C70 0.029(7) 0.010(5) 0.027(7) -0.008(5) -0.004(5) -0.005(5)
N8 0.026(9) 0.023(9) 0.032(10) -0.008(7) -0.002(7) -0.010(7)
C80 0.013(9) 0.036(11) 0.014(10) -0.011(8) -0.003(7) -0.006(9)
P1 0.014(2) 0.014(2) 0.015(2) -0.0011(18) -0.0020(18) -0.0057(18)
C1A 0.021(6) 0.014(6) 0.015(6) 0.004(5) -0.012(5) -0.006(5)
C2A 0.027(7) 0.020(6) 0.007(6) 0.007(5) -0.009(6) -0.008(6)
C3A 0.032(7) 0.028(7) 0.012(7) 0.002(6) -0.014(6) -0.015(6)
C4A 0.024(7) 0.041(7) 0.024(7) 0.000(6) -0.011(6) -0.017(6)
C5A 0.034(7) 0.036(7) 0.030(7) -0.012(6) -0.004(6) -0.005(6)
C6A 0.025(7) 0.025(7) 0.026(7) -0.004(6) -0.010(6) -0.012(6)
C1B 0.022(5) 0.021(5) 0.020(5) -0.004(4) -0.008(5) -0.002(5)
C2B 0.023(5) 0.024(5) 0.025(5) -0.002(4) -0.009(5) -0.003(5)
C3B 0.020(5) 0.026(5) 0.025(5) -0.002(4) -0.012(5) -0.003(5)
C4B 0.019(5) 0.026(5) 0.022(5) -0.004(4) -0.014(5) -0.002(5)
C5B 0.020(5) 0.023(5) 0.019(5) -0.006(4) -0.008(4) -0.001(5)
C6B 0.022(5) 0.021(5) 0.018(5) -0.004(4) -0.008(4) -0.001(5)
C1C 0.032(6) 0.023(5) 0.039(6) -0.015(5) -0.007(5) -0.010(5)
C2C 0.032(6) 0.021(5) 0.039(6) -0.017(5) -0.009(5) -0.014(5)
C3C 0.035(6) 0.025(5) 0.044(6) -0.016(5) -0.008(5) -0.016(5)
C4C 0.038(6) 0.028(5) 0.046(6) -0.018(5) -0.006(5) -0.014(5)
C5C 0.038(6) 0.031(5) 0.043(6) -0.020(5) -0.005(5) -0.011(5)
C6C 0.035(6) 0.028(5) 0.041(6) -0.016(5) -0.005(5) -0.011(5)
P2 0.018(2) 0.016(2) 0.017(3) -0.0026(18) -0.0042(19) -0.0100(19)
C1D 0.021(4) 0.016(4) 0.033(5) 0.001(4) -0.021(4) 0.002(4)
C2D 0.021(4) 0.016(4) 0.034(5) 0.001(4) -0.021(4) 0.003(4)
C3D 0.021(4) 0.018(4) 0.034(5) 0.001(4) -0.022(4) 0.003(4)
C4D 0.020(4) 0.019(4) 0.034(5) 0.002(4) -0.022(4) 0.004(4)
C5D 0.021(4) 0.018(4) 0.034(5) 0.001(4) -0.021(4) 0.003(4)
C6D 0.021(4) 0.017(4) 0.035(5) 0.001(4) -0.022(4) 0.003(4)
C1E 0.021(5) 0.027(5) 0.028(5) 0.001(4) -0.010(4) -0.018(4)
C2E 0.022(5) 0.029(5) 0.030(5) 0.002(4) -0.008(4) -0.017(4)
C3E 0.024(5) 0.033(5) 0.033(6) 0.000(4) -0.004(4) -0.015(4)
C4E 0.024(5) 0.034(5) 0.031(5) 0.001(4) -0.004(4) -0.016(4)
C5E 0.022(5) 0.033(5) 0.028(5) 0.004(4) -0.009(4) -0.016(4)
C6E 0.019(5) 0.029(5) 0.028(5) 0.001(4) -0.012(4) -0.017(4)
C1F 0.018(5) 0.013(5) 0.027(6) 0.003(4) -0.007(4) -0.011(4)
C2F 0.020(5) 0.015(5) 0.029(6) 0.001(4) -0.007(4) -0.007(4)
C3F 0.023(5) 0.019(5) 0.028(6) 0.001(4) -0.006(5) -0.006(4)
C4F 0.023(5) 0.020(5) 0.032(6) 0.000(5) -0.004(5) -0.006(4)
C5F 0.021(5) 0.018(5) 0.036(6) 0.001(4) -0.004(5) -0.009(4)
C6F 0.019(5) 0.015(5) 0.031(6) 0.000(4) -0.005(5) -0.009(4)
P3 0.021(2) 0.015(2) 0.014(3) -0.0006(18) -0.0051(19) -0.007(2)
C1G 0.018(7) 0.017(6) 0.033(7) -0.004(6) -0.007(6) -0.004(6)
C2G 0.020(7) 0.025(7) 0.036(8) -0.009(6) -0.009(6) -0.007(6)
C3G 0.022(7) 0.038(7) 0.044(8) -0.005(6) -0.023(6) -0.002(6)
C4G 0.031(7) 0.030(7) 0.043(8) -0.005(7) -0.016(6) 0.001(7)
C5G 0.034(8) 0.026(7) 0.043(8) -0.001(6) -0.004(7) -0.003(6)
C6G 0.030(7) 0.018(7) 0.038(8) -0.005(6) -0.009(6) -0.007(6)
C1H 0.021(6) 0.019(6) 0.029(7) 0.001(6) -0.010(6) -0.014(6)
C2H 0.023(7) 0.020(6) 0.034(7) 0.000(6) -0.006(6) -0.019(6)
C3H 0.030(7) 0.027(7) 0.029(7) 0.001(6) 0.000(6) -0.024(6)
C4H 0.034(7) 0.037(7) 0.026(7) -0.001(6) -0.007(6) -0.022(6)
C5H 0.030(7) 0.030(7) 0.018(7) -0.004(6) -0.005(6) -0.014(6)
C6H 0.021(6) 0.024(7) 0.024(7) -0.008(6) -0.006(6) -0.017(6)
C1I 0.035(6) 0.028(5) 0.025(6) -0.007(5) -0.011(5) -0.017(5)
C2I 0.033(5) 0.030(5) 0.023(5) -0.009(5) -0.013(5) -0.019(5)
C3I 0.034(6) 0.028(5) 0.022(5) -0.005(4) -0.008(5) -0.014(5)
C4I 0.033(6) 0.025(5) 0.024(6) -0.003(5) -0.006(5) -0.015(5)
C5I 0.035(6) 0.024(5) 0.025(6) -0.005(5) -0.006(5) -0.016(5)
C6I 0.035(6) 0.027(5) 0.027(6) -0.006(5) -0.007(5) -0.015(5)
P4 0.020(2) 0.013(2) 0.017(3) 0.0042(18) -0.0087(19) -0.0060(19)
C1J 0.028(5) 0.012(5) 0.019(5) 0.003(4) -0.008(5) 0.001(5)
C2J 0.027(5) 0.013(5) 0.020(5) 0.003(4) -0.007(5) -0.001(5)
C3J 0.024(5) 0.017(5) 0.020(5) -0.004(4) -0.010(5) 0.000(5)
C4J 0.026(5) 0.020(5) 0.019(5) -0.003(4) -0.011(5) 0.003(5)
C5J 0.027(5) 0.018(5) 0.019(5) -0.005(4) -0.010(5) 0.002(5)
C6J 0.028(5) 0.015(5) 0.020(5) -0.001(4) -0.007(5) 0.002(5)
C1K 0.038(7) 0.014(6) 0.018(7) 0.005(6) -0.008(6) -0.013(6)
C2K 0.036(7) 0.023(7) 0.014(7) -0.002(6) -0.010(6) -0.012(6)
C3K 0.043(7) 0.012(6) 0.022(7) -0.004(6) -0.004(6) -0.013(6)
C4K 0.049(8) 0.020(7) 0.022(7) -0.013(6) -0.003(6) -0.012(6)
C5K 0.040(7) 0.021(7) 0.018(7) -0.010(6) -0.009(6) -0.007(6)
C6K 0.046(7) 0.017(6) 0.025(7) -0.012(6) -0.002(6) -0.015(6)
C1L 0.033(6) 0.027(5) 0.019(5) 0.001(4) -0.010(5) -0.024(5)
C2L 0.031(6) 0.028(5) 0.024(6) 0.000(4) -0.009(5) -0.023(5)
C3L 0.037(6) 0.030(6) 0.028(6) 0.004(5) -0.001(5) -0.020(5)
C4L 0.041(6) 0.033(6) 0.029(6) 0.000(5) 0.003(5) -0.022(5)
C5L 0.043(6) 0.030(6) 0.026(6) -0.003(5) 0.002(5) -0.022(5)
C6L 0.040(6) 0.028(5) 0.021(6) -0.002(5) -0.004(5) -0.022(5)

loop_
_atom_type_symbol
_atom_type_description
_atom_type_scat_dispersion_real
_atom_type_scat_dispersion_imag
_atom_type_scat_source
C C 0.0033 0.0016 'International Tables Vol C Tables 4.2.6.8 and 6.1.1.4'
H H 0.0000 0.0000 'International Tables Vol C Tables 4.2.6.8 and 6.1.1.4'
N N 0.0061 0.0033 'International Tables Vol C Tables 4.2.6.8 and 6.1.1.4'
O O 0.0106 0.0060 'International Tables Vol C Tables 4.2.6.8 and 6.1.1.4'
P P 0.1023 0.0942 'International Tables Vol C Tables 4.2.6.8 and 6.1.1.4'
Ag Ag -0.8971 1.1015 'International Tables Vol C Tables 4.2.6.8 and 6.1.1.4'
Re Re -1.0185 7.2310 'International Tables Vol C Tables 4.2.6.8 and 6.1.1.4'

loop_
_geom_angle_atom_site_label_1
_geom_angle_atom_site_label_2
_geom_angle_atom_site_label_3
_geom_angle
_geom_angle_site_symmetry_1
_geom_angle_site_symmetry_3
C2 Re1 C1 91.3(6) . .
C2 Re1 C10 95.8(6) . .
C1 Re1 C10 172.6(6) . .
C2 Re1 C70 176.9(7) . .
C1 Re1 C70 90.7(6) . .
C10 Re1 C70 82.3(6) . .
C2 Re1 P2 85.8(5) . .
C1 Re1 P2 90.2(5) . .
C10 Re1 P2 88.1(5) . .
C70 Re1 P2 96.5(5) . .
C2 Re1 P1 90.7(5) . .
C1 Re1 P1 91.7(5) . .
C10 Re1 P1 90.4(5) . .
C70 Re1 P1 87.0(5) . .
P2 Re1 P1 176.06(14) . .
O1 C1 Re1 178.5(15) . .
O2 C2 Re1 177.4(13) . .
C4 Re2 C3 95.6(7) . .
C4 Re2 C80 87.3(6) . 2_666
C3 Re2 C80 176.6(7) . 2_666
C4 Re2 C20 173.8(6) . .
C3 Re2 C20 90.4(7) . .
C80 Re2 C20 86.8(6) 2_666 .
C4 Re2 P4 90.9(5) . .
C3 Re2 P4 89.9(5) . .
C80 Re2 P4 88.1(4) 2_666 .
C20 Re2 P4 90.6(5) . .
C4 Re2 P3 94.9(5) . .
C3 Re2 P3 88.4(5) . .
C80 Re2 P3 93.3(4) 2_666 .
C20 Re2 P3 83.7(5) . .
P4 Re2 P3 174.06(15) . .
O3 C3 Re2 178.3(16) . .
O4 C4 Re2 177.5(13) . .
N2 Ag1 N1 170.1(5) . .
C10 N1 Ag1 162.4(13) . .
N1 C10 Re1 177.0(15) . .
C20 N2 Ag1 160.2(14) . .
N2 C20 Re2 176.1(15) . .
N7 Ag4 N8 175.3(6) . .
C70 N7 Ag4 161.7(13) . .
N7 C70 Re1 177.6(14) . .
C80 N8 Ag4 161.0(14) . .
N8 C80 Re2 175.2(15) . 2_666
C1A P1 C1B 105.8(7) . .
C1A P1 C1C 104.6(8) . .
C1B P1 C1C 97.8(8) . .
C1A P1 Re1 109.4(5) . .
C1B P1 Re1 118.1(6) . .
C1C P1 Re1 119.5(6) . .
C2A C1A C6A 116.4(15) . .
C2A C1A P1 121.0(12) . .
C6A C1A P1 121.5(12) . .
C3A C2A C1A 122.1(15) . .
C3A C2A H2A 119.0 . .
C1A C2A H2A 119.0 . .
C4A C3A C2A 120.9(16) . .
C4A C3A H3A 119.6 . .
C2A C3A H3A 119.6 . .
C3A C4A C5A 120.0(17) . .
C3A C4A H4A 120.0 . .
C5A C4A H4A 120.0 . .
C6A C5A C4A 119.2(17) . .
C6A C5A H5A 120.4 . .
C4A C5A H5A 120.4 . .
C5A C6A C1A 121.4(15) . .
C5A C6A H6A 119.3 . .
C1A C6A H6A 119.3 . .
C2B C1B C6B 119.4(15) . .
C2B C1B P1 121.2(13) . .
C6B C1B P1 119.2(12) . .
C3B C2B C1B 120.5(16) . .
C3B C2B H2B 119.8 . .
C1B C2B H2B 119.8 . .
C4B C3B C2B 118.8(16) . .
C4B C3B H3B 120.6 . .
C2B C3B H3B 120.6 . .
C5B C4B C3B 122.3(16) . .
C5B C4B H4B 118.8 . .
C3B C4B H4B 118.8 . .
C4B C5B C6B 119.2(16) . .
C4B C5B H5B 120.4 . .
C6B C5B H5B 120.4 . .
C1B C6B C5B 119.7(16) . .
C1B C6B H6B 120.1 . .
C5B C6B H6B 120.1 . .
C6C C1C C2C 117.2(15) . .
C6C C1C P1 121.3(13) . .
C2C C1C P1 121.1(12) . .
C3C C2C C1C 119.5(16) . .
C3C C2C H2C 120.3 . .
C1C C2C H2C 120.3 . .
C2C C3C C4C 124.5(17) . .
C2C C3C H3C 117.7 . .
C4C C3C H3C 117.7 . .
C3C C4C C5C 115.9(16) . .
C3C C4C H4C 122.1 . .
C5C C4C H4C 122.1 . .
C4C C5C C6C 121.7(17) . .
C4C C5C H5C 119.1 . .
C6C C5C H5C 119.1 . .
C1C C6C C5C 121.0(17) . .
C1C C6C H6C 119.5 . .
C5C C6C H6C 119.5 . .
C1E P2 C1D 102.1(8) . .
C1E P2 C1F 104.0(7) . .
C1D P2 C1F 99.2(7) . .
C1E P2 Re1 115.3(5) . .
C1D P2 Re1 120.1(6) . .
C1F P2 Re1 113.7(5) . .
C6D C1D C2D 118.0(14) . .
C6D C1D P2 122.8(13) . .
C2D C1D P2 119.1(12) . .
C1D C2D C3D 119.6(15) . .
C1D C2D H2D 120.2 . .
C3D C2D H2D 120.2 . .
C4D C3D C2D 119.2(16) . .
C4D C3D H3D 120.4 . .
C2D C3D H3D 120.4 . .
C3D C4D C5D 121.2(15) . .
C3D C4D H4D 119.4 . .
C5D C4D H4D 119.4 . .
C4D C5D C6D 118.3(15) . .
C4D C5D H5D 120.9 . .
C6D C5D H5D 120.9 . .
C1D C6D C5D 123.7(16) . .
C1D C6D H6D 118.2 . .
C5D C6D H6D 118.2 . .
C2E C1E C6E 118.6(16) . .
C2E C1E P2 121.1(13) . .
C6E C1E P2 119.8(13) . .
C1E C2E C3E 121.3(16) . .
C1E C2E H2E 119.4 . .
C3E C2E H2E 119.4 . .
C4E C3E C2E 119.5(17) . .
C4E C3E H3E 120.3 . .
C2E C3E H3E 120.3 . .
C3E C4E C5E 121.5(17) . .
C3E C4E H4E 119.2 . .
C5E C4E H4E 119.2 . .
C6E C5E C4E 117.8(16) . .
C6E C5E H5E 121.1 . .
C4E C5E H5E 121.1 . .
C5E C6E C1E 120.8(16) . .
C5E C6E H6E 119.6 . .
C1E C6E H6E 119.6 . .
C2F C1F C6F 118.4(15) . .
C2F C1F P2 118.1(12) . .
C6F C1F P2 123.5(13) . .
C1F C2F C3F 123.3(15) . .
C1F C2F H2F 118.3 . .
C3F C2F H2F 118.3 . .
C4F C3F C2F 117.7(16) . .
C4F C3F H3F 121.2 . .
C2F C3F H3F 121.2 . .
C3F C4F C5F 121.6(17) . .
C3F C4F H4F 119.2 . .
C5F C4F H4F 119.2 . .
C4F C5F C6F 119.4(16) . .
C4F C5F H5F 120.3 . .
C6F C5F H5F 120.3 . .
C1F C6F C5F 119.5(16) . .
C1F C6F H6F 120.3 . .
C5F C6F H6F 120.3 . .
C1I P3 C1H 105.1(8) . .
C1I P3 C1G 100.4(8) . .
C1H P3 C1G 102.7(7) . .
C1I P3 Re2 112.2(6) . .
C1H P3 Re2 114.9(6) . .
C1G P3 Re2 119.7(5) . .
C6G C1G C2G 118.9(15) . .
C6G C1G P3 119.7(13) . .
C2G C1G P3 121.0(12) . .
C3G C2G C1G 120.5(16) . .
C3G C2G H2G 119.7 . .
C1G C2G H2G 119.7 . .
C4G C3G C2G 122.1(18) . .
C4G C3G H3G 119.0 . .
C2G C3G H3G 119.0 . .
C3G C4G C5G 119.0(18) . .
C3G C4G H4G 120.5 . .
C5G C4G H4G 120.5 . .
C4G C5G C6G 123.1(18) . .
C4G C5G H5G 118.4 . .
C6G C5G H5G 118.4 . .
C1G C6G C5G 116.2(17) . .
C1G C6G H6G 121.9 . .
C5G C6G H6G 121.9 . .
C2H C1H C6H 117.1(16) . .
C2H C1H P3 120.6(13) . .
C6H C1H P3 122.2(12) . .
C1H C2H C3H 121.9(16) . .
C1H C2H H2H 119.1 . .
C3H C2H H2H 119.1 . .
C2H C3H C4H 118.6(16) . .
C2H C3H H3H 120.7 . .
C4H C3H H3H 120.7 . .
C5H C4H C3H 120.9(17) . .
C5H C4H H4H 119.6 . .
C3H C4H H4H 119.6 . .
C4H C5H C6H 119.8(17) . .
C4H C5H H5H 120.1 . .
C6H C5H H5H 120.1 . .
C5H C6H C1H 121.6(16) . .
C5H C6H H6H 119.2 . .
C1H C6H H6H 119.2 . .
C6I C1I C2I 115.6(15) . .
C6I C1I P3 125.7(13) . .
C2I C1I P3 118.5(12) . .
C3I C2I C1I 125.3(16) . .
C3I C2I H2I 117.4 . .
C1I C2I H2I 117.4 . .
C2I C3I C4I 117.4(17) . .
C2I C3I H3I 121.3 . .
C4I C3I H3I 121.3 . .
C5I C4I C3I 119.6(16) . .
C5I C4I H4I 120.2 . .
C3I C4I H4I 120.2 . .
C4I C5I C6I 123.6(16) . .
C4I C5I H5I 118.2 . .
C6I C5I H5I 118.2 . .
C1I C6I C5I 118.5(16) . .
C1I C6I H6I 120.8 . .
C5I C6I H6I 120.8 . .
C1J P4 C1L 103.2(7) . .
C1J P4 C1K 99.3(8) . .
C1L P4 C1K 102.7(7) . .
C1J P4 Re2 117.1(6) . .
C1L P4 Re2 112.9(5) . .
C1K P4 Re2 119.2(6) . .
C2J C1J C6J 117.0(15) . .
C2J C1J P4 121.5(12) . .
C6J C1J P4 121.2(13) . .
C1J C2J C3J 122.0(15) . .
C1J C2J H2J 119.0 . .
C3J C2J H2J 119.0 . .
C4J C3J C2J 119.2(16) . .
C4J C3J H3J 120.4 . .
C2J C3J H3J 120.4 . .
C3J C4J C5J 120.1(15) . .
C3J C4J H4J 119.9 . .
C5J C4J H4J 119.9 . .
C6J C5J C4J 118.1(16) . .
C6J C5J H5J 121.0 . .
C4J C5J H5J 121.0 . .
C5J C6J C1J 123.5(17) . .
C5J C6J H6J 118.3 . .
C1J C6J H6J 118.3 . .
C2K C1K C3K 121.7(16) . .
C2K C1K P4 119.1(13) . .
C3K C1K P4 119.2(12) . .
C1K C2K C5K 119.8(16) . .
C1K C2K H2K 120.1 . .
C5K C2K H2K 120.1 . .
C1K C3K C6K 118.2(15) . .
C1K C3K H3K 120.9 . .
C6K C3K H3K 120.9 . .
C6K C4K C5K 119.1(15) . .
C6K C4K H4K 120.4 . .
C5K C4K H4K 120.4 . .
C4K C5K C2K 119.9(15) . .
C4K C5K H5K 120.1 . .
C2K C5K H5K 120.1 . .
C4K C6K C3K 121.3(16) . .
C4K C6K H6K 119.4 . .
C3K C6K H6K 119.4 . .
C2L C1L C6L 118.7(16) . .
C2L C1L P4 119.2(13) . .
C6L C1L P4 121.9(12) . .
C3L C2L C1L 119.8(17) . .
C3L C2L H2L 120.1 . .
C1L C2L H2L 120.1 . .
C2L C3L C4L 121.2(17) . .
C2L C3L H3L 119.4 . .
C4L C3L H3L 119.4 . .
C3L C4L C5L 120.4(18) . .
C3L C4L H4L 119.8 . .
C5L C4L H4L 119.8 . .
C6L C5L C4L 119.0(17) . .
C6L C5L H5L 120.5 . .
C4L C5L H5L 120.5 . .
C5L C6L C1L 120.7(16) . .
C5L C6L H6L 119.6 . .
C1L C6L H6L 119.6 . .
C13 O11 H11 109.5 . .
O11 C13 C14 96(3) . .
O11 C13 H13A 112.5 . .
C14 C13 H13A 112.5 . .
O11 C13 H13B 112.5 . .
C14 C13 H13B 112.5 . .
H13A C13 H13B 110.1 . .
C13 C14 C15 121(3) . .
C13 C14 H14A 107.0 . .
C15 C14 H14A 107.0 . .
C13 C14 H14B 107.0 . .
C15 C14 H14B 107.0 . .
H14A C14 H14B 106.7 . .
C16 C15 C14 111(4) . .
C16 C15 H15A 109.5 . .
C14 C15 H15A 109.5 . .
C16 C15 H15B 109.5 . .
C14 C15 H15B 109.5 . .
H15A C15 H15B 108.1 . .
C15 C16 H16A 109.5 . .
C15 C16 H16B 109.5 . .
H16A C16 H16B 109.5 . .
C15 C16 H16C 109.5 . .
H16A C16 H16C 109.5 . .
H16B C16 H16C 109.5 . .
C131 O12 H12 109.5 . .
O12 C131 C141 114(4) . .
O12 C131 H13C 108.9 . .
C141 C131 H13C 108.9 . .
O12 C131 H13D 108.9 . .
C141 C131 H13D 108.9 . .
H13C C131 H13D 107.7 . .
C151 C141 C131 97(3) . .
C151 C141 H14C 112.4 . .
C131 C141 H14C 112.4 . .
C151 C141 H14D 112.4 . .
C131 C141 H14D 112.4 . .
H14C C141 H14D 109.9 . .
C161 C151 C141 110(4) . .
C161 C151 H15C 109.7 . .
C141 C151 H15C 109.7 . .
C161 C151 H15D 109.7 . .
C141 C151 H15D 109.7 . .
H15C C151 H15D 108.2 . .
C151 C161 H16E 109.5 . .
C151 C161 H16F 109.5 . .
H16E C161 H16F 109.5 . .
C151 C161 H16G 109.5 . .
H16E C161 H16G 109.5 . .
H16F C161 H16G 109.5 . .

loop_
_geom_bond_atom_site_label_1
_geom_bond_atom_site_label_2
_geom_bond_distance
_geom_bond_site_symmetry_2
Re1 C2 1.946(17) .
Re1 C1 1.977(17) .
Re1 C10 2.028(17) .
Re1 C70 2.085(15) .
Re1 P2 2.415(4) .
Re1 P1 2.424(4) .
C1 O1 1.115(17) .
C2 O2 1.172(16) .
Re2 C4 1.897(17) .
Re2 C3 1.932(17) .
Re2 C80 2.111(18) 2_666
Re2 C20 2.115(16) .
Re2 P4 2.421(4) .
Re2 P3 2.425(4) .
C3 O3 1.164(17) .
C4 O4 1.208(17) .
Ag1 N2 2.041(13) .
Ag1 N1 2.093(13) .
N1 C10 1.147(18) .
N2 C20 1.115(18) .
Ag4 N7 2.036(13) .
Ag4 N8 2.069(14) .
N7 C70 1.153(17) .
N8 C80 1.111(18) .
C80 Re2 2.111(18) 2_666
P1 C1A 1.789(16) .
P1 C1B 1.850(16) .
P1 C1C 1.852(17) .
C1A C2A 1.386(19) .
C1A C6A 1.42(2) .
C2A C3A 1.39(2) .
C2A H2A 0.9500 .
C3A C4A 1.35(2) .
C3A H3A 0.9500 .
C4A C5A 1.40(2) .
C4A H4A 0.9500 .
C5A C6A 1.39(2) .
C5A H5A 0.9500 .
C6A H6A 0.9500 .
C1B C2B 1.39(2) .
C1B C6B 1.40(2) .
C2B C3B 1.39(2) .
C2B H2B 0.9500 .
C3B C4B 1.37(2) .
C3B H3B 0.9500 .
C4B C5B 1.37(2) .
C4B H4B 0.9500 .
C5B C6B 1.40(2) .
C5B H5B 0.9500 .
C6B H6B 0.9500 .
C1C C6C 1.37(2) .
C1C C2C 1.44(2) .
C2C C3C 1.36(2) .
C2C H2C 0.9500 .
C3C C4C 1.37(2) .
C3C H3C 0.9500 .
C4C C5C 1.40(2) .
C4C H4C 0.9500 .
C5C C6C 1.41(2) .
C5C H5C 0.9500 .
C6C H6C 0.9500 .
P2 C1E 1.838(17) .
P2 C1D 1.842(15) .
P2 C1F 1.869(16) .
C1D C6D 1.33(2) .
C1D C2D 1.41(2) .
C2D C3D 1.444(19) .
C2D H2D 0.9500 .
C3D C4D 1.35(2) .
C3D H3D 0.9500 .
C4D C5D 1.39(2) .
C4D H4D 0.9500 .
C5D C6D 1.399(19) .
C5D H5D 0.9500 .
C6D H6D 0.9500 .
C1E C2E 1.38(2) .
C1E C6E 1.40(2) .
C2E C3E 1.38(2) .
C2E H2E 0.9500 .
C3E C4E 1.36(2) .
C3E H3E 0.9500 .
C4E C5E 1.40(2) .
C4E H4E 0.9500 .
C5E C6E 1.40(2) .
C5E H5E 0.9500 .
C6E H6E 0.9500 .
C1F C2F 1.35(2) .
C1F C6F 1.360(19) .
C2F C3F 1.37(2) .
C2F H2F 0.9500 .
C3F C4F 1.34(2) .
C3F H3F 0.9500 .
C4F C5F 1.36(2) .
C4F H4F 0.9500 .
C5F C6F 1.40(2) .
C5F H5F 0.9500 .
C6F H6F 0.9500 .
P3 C1I 1.825(17) .
P3 C1H 1.825(17) .
P3 C1G 1.853(16) .
C1G C6G 1.40(2) .
C1G C2G 1.41(2) .
C2G C3G 1.35(2) .
C2G H2G 0.9500 .
C3G C4G 1.34(2) .
C3G H3G 0.9500 .
C4G C5G 1.35(2) .
C4G H4G 0.9500 .
C5G C6G 1.43(2) .
C5G H5G 0.9500 .
C6G H6G 0.9500 .
C1H C2H 1.37(2) .
C1H C6H 1.42(2) .
C2H C3H 1.38(2) .
C2H H2H 0.9500 .
C3H C4H 1.40(2) .
C3H H3H 0.9500 .
C4H C5H 1.35(2) .
C4H H4H 0.9500 .
C5H C6H 1.36(2) .
C5H H5H 0.9500 .
C6H H6H 0.9500 .
C1I C6I 1.40(2) .
C1I C2I 1.41(2) .
C2I C3I 1.36(2) .
C2I H2I 0.9500 .
C3I C4I 1.39(2) .
C3I H3I 0.9500 .
C4I C5I 1.34(2) .
C4I H4I 0.9500 .
C5I C6I 1.41(2) .
C5I H5I 0.9500 .
C6I H6I 0.9500 .
P4 C1J 1.826(15) .
P4 C1L 1.843(17) .
P4 C1K 1.856(17) .
C1J C2J 1.37(2) .
C1J C6J 1.38(2) .
C2J C3J 1.40(2) .
C2J H2J 0.9500 .
C3J C4J 1.39(2) .
C3J H3J 0.9500 .
C4J C5J 1.40(2) .
C4J H4J 0.9500 .
C5J C6J 1.38(2) .
C5J H5J 0.9500 .
C6J H6J 0.9500 .
C1K C2K 1.34(2) .
C1K C3K 1.40(2) .
C2K C5K 1.44(2) .
C2K H2K 0.9500 .
C3K C6K 1.41(2) .
C3K H3K 0.9500 .
C4K C6K 1.38(2) .
C4K C5K 1.38(2) .
C4K H4K 0.9500 .
C5K H5K 0.9500 .
C6K H6K 0.9500 .
C1L C2L 1.40(2) .
C1L C6L 1.41(2) .
C2L C3L 1.37(2) .
C2L H2L 0.9500 .
C3L C4L 1.37(2) .
C3L H3L 0.9500 .
C4L C5L 1.40(2) .
C4L H4L 0.9500 .
C5L C6L 1.37(2) .
C5L H5L 0.9500 .
C6L H6L 0.9500 .
O11 C13 1.422(10) .
O11 H11 0.8400 .
C13 C14 1.517(10) .
C13 H13A 0.9900 .
C13 H13B 0.9900 .
C14 C15 1.522(10) .
C14 H14A 0.9900 .
C14 H14B 0.9900 .
C15 C16 1.518(10) .
C15 H15A 0.9900 .
C15 H15B 0.9900 .
C16 H16A 0.9800 .
C16 H16B 0.9800 .
C16 H16C 0.9800 .
O12 C131 1.418(10) .
O12 H12 0.8400 .
C131 C141 1.520(10) .
C131 H13C 0.9900 .
C131 H13D 0.9900 .
C141 C151 1.519(10) .
C141 H14C 0.9900 .
C141 H14D 0.9900 .
C151 C161 1.515(10) .
C151 H15C 0.9900 .
C151 H15D 0.9900 .
C161 H16E 0.9800 .
C161 H16F 0.9800 .
C161 H16G 0.9800 .

loop_
_geom_hbond_atom_site_label_D
_geom_hbond_atom_site_label_H
_geom_hbond_atom_site_label_A
_geom_hbond_distance_DH
_geom_hbond_distance_HA
_geom_hbond_distance_DA
_geom_hbond_angle_DHA
_geom_hbond_site_symmetry_A
C6D H6D N7 0.95 2.70 3.65(2) 176.2 .
C6G H6G N8 0.95 2.61 3.51(2) 157.9 2_666

loop_
_geom_torsion_atom_site_label_1
_geom_torsion_atom_site_label_2
_geom_torsion_atom_site_label_3
_geom_torsion_atom_site_label_4
_geom_torsion
C1B P1 C1A C2A 155.5(13)
C1C P1 C1A C2A 52.9(15)
C1B P1 C1A C6A -37.1(15)
C1C P1 C1A C6A -139.7(13)
C6A C1A C2A C3A -1(2)
P1 C1A C2A C3A 167.3(12)
C1A C2A C3A C4A 0(2)
C2A C3A C4A C5A 2(2)
C3A C4A C5A C6A -4(3)
C4A C5A C6A C1A 3(3)
C2A C1A C6A C5A -1(2)
P1 C1A C6A C5A -168.7(13)
C1A P1 C1B C2B -49.2(15)
C1C P1 C1B C2B 58.4(14)
C1A P1 C1B C6B 136.0(13)
C1C P1 C1B C6B -116.3(14)
C6B C1B C2B C3B -2(2)
P1 C1B C2B C3B -176.6(12)
C1B C2B C3B C4B 5(2)
C2B C3B C4B C5B -4(2)
C3B C4B C5B C6B 1(2)
C2B C1B C6B C5B -2(2)
P1 C1B C6B C5B 173.3(12)
C4B C5B C6B C1B 2(2)
C1A P1 C1C C6C -162.0(15)
C1B P1 C1C C6C 89.3(16)
C1A P1 C1C C2C 25.1(16)
C1B P1 C1C C2C -83.5(15)
C6C C1C C2C C3C 0(3)
P1 C1C C2C C3C 172.9(14)
C1C C2C C3C C4C 4(3)
C2C C3C C4C C5C -5(3)
C3C C4C C5C C6C 2(3)
C2C C1C C6C C5C -2(3)
P1 C1C C6C C5C -175.4(14)
C4C C5C C6C C1C 1(3)
C1E P2 C1D C6D -92.9(16)
C1F P2 C1D C6D 160.6(15)
C1E P2 C1D C2D 83.2(15)
C1F P2 C1D C2D -23.4(15)
C6D C1D C2D C3D 1(2)
P2 C1D C2D C3D -175.6(12)
C1D C2D C3D C4D 2(2)
C2D C3D C4D C5D -1(3)
C3D C4D C5D C6D -1(3)
C2D C1D C6D C5D -3(3)
P2 C1D C6D C5D 172.8(13)
C4D C5D C6D C1D 4(3)
C1D P2 C1E C2E 23.5(16)
C1F P2 C1E C2E 126.3(14)
C1D P2 C1E C6E -164.7(13)
C1F P2 C1E C6E -61.9(15)
C6E C1E C2E C3E 6(3)
P2 C1E C2E C3E 178.3(13)
C1E C2E C3E C4E -9(3)
C2E C3E C4E C5E 8(3)
C3E C4E C5E C6E -5(3)
C4E C5E C6E C1E 2(2)
C2E C1E C6E C5E -3(2)
P2 C1E C6E C5E -175.0(12)
C1E P2 C1F C2F 176.8(13)
C1D P2 C1F C2F -78.2(14)
C1E P2 C1F C6F -3.2(15)
C1D P2 C1F C6F 101.8(14)
C6F C1F C2F C3F 0(2)
P2 C1F C2F C3F 179.7(13)
C1F C2F C3F C4F -1(2)
C2F C3F C4F C5F 2(2)
C3F C4F C5F C6F -2(3)
C2F C1F C6F C5F 0(2)
P2 C1F C6F C5F -180.0(12)
C4F C5F C6F C1F 1(2)
C1I P3 C1G C6G 140.7(14)
C1H P3 C1G C6G -111.1(14)
C1I P3 C1G C2G -32.1(15)
C1H P3 C1G C2G 76.1(15)
C6G C1G C2G C3G 5(3)
P3 C1G C2G C3G 177.5(13)
C1G C2G C3G C4G -2(3)
C2G C3G C4G C5G -1(3)
C3G C4G C5G C6G 1(3)
C2G C1G C6G C5G -5(2)
P3 C1G C6G C5G -177.7(12)
C4G C5G C6G C1G 2(3)
C1I P3 C1H C2H -66.1(15)
C1G P3 C1H C2H -170.8(14)
C1I P3 C1H C6H 111.7(14)
C1G P3 C1H C6H 7.1(15)
C6H C1H C2H C3H 5(2)
P3 C1H C2H C3H -177.1(13)
C1H C2H C3H C4H -2(3)
C2H C3H C4H C5H -1(3)
C3H C4H C5H C6H 0(3)
C4H C5H C6H C1H 4(3)
C2H C1H C6H C5H -6(2)
P3 C1H C6H C5H 176.1(13)
C1H P3 C1I C6I 12.2(18)
C1G P3 C1I C6I 118.5(16)
C1H P3 C1I C2I -163.0(13)
C1G P3 C1I C2I -56.7(14)
C6I C1I C2I C3I 4(3)
P3 C1I C2I C3I 179.3(14)
C1I C2I C3I C4I -2(3)
C2I C3I C4I C5I 0(2)
C3I C4I C5I C6I 1(3)
C2I C1I C6I C5I -2(2)
P3 C1I C6I C5I -177.7(13)
C4I C5I C6I C1I 0(3)
C1L P4 C1J C2J -55.3(15)
C1K P4 C1J C2J 50.2(15)
C1L P4 C1J C6J 129.7(14)
C1K P4 C1J C6J -124.7(14)
C6J C1J C2J C3J 1(2)
P4 C1J C2J C3J -174.2(12)
C1J C2J C3J C4J 1(2)
C2J C3J C4J C5J -2(2)
C3J C4J C5J C6J 0(2)
C4J C5J C6J C1J 3(2)
C2J C1J C6J C5J -3(2)
P4 C1J C6J C5J 172.1(13)
C1J P4 C1K C2K 88.0(15)
C1L P4 C1K C2K -166.1(14)
C1J P4 C1K C3K -90.5(14)
C1L P4 C1K C3K 15.4(15)
C3K C1K C2K C5K -3(2)
P4 C1K C2K C5K 179.0(12)
C2K C1K C3K C6K 1(2)
P4 C1K C3K C6K 179.7(13)
C6K C4K C5K C2K -2(2)
C1K C2K C5K C4K 3(2)
C5K C4K C6K C3K 0(3)
C1K C3K C6K C4K 0(3)
C1J P4 C1L C2L 159.1(13)
C1K P4 C1L C2L 56.2(15)
C1J P4 C1L C6L -25.9(15)
C1K P4 C1L C6L -128.9(14)
C6L C1L C2L C3L 1(2)
P4 C1L C2L C3L 176.5(13)
C1L C2L C3L C4L -3(3)
C2L C3L C4L C5L 1(3)
C3L C4L C5L C6L 2(3)
C4L C5L C6L C1L -4(3)
C2L C1L C6L C5L 2(2)
P4 C1L C6L C5L -173.1(13)
O11 C13 C14 C15 -175(5)
C13 C14 C15 C16 -163(5)
O12 C131 C141 C151 -45(5)
C131 C141 C151 C161 -87(4)
